data_7159525
loop_
_publ_author_name
'Racochote, Sasirome'
'Naweephattana, Phiphob'
'Surawatanawong, Panida'
'Kuhakarn, Chutima'
'Leowanawat, Pawaret'
'Reutrakul, Vichai'
'Soorukram, Darunee'

_publ_section_title
;
 Base-catalyzed diastereodivergent thia-Michael addition to chiral
 &#x3b2;-trifluoromethyl-&#x3b1;,&#x3b2;-unsaturated <i>N</i>-acylated
 oxazolidin-2-ones.
;
_journal_issue 35
_journal_name_full 'Organic &amp; biomolecular chemistry'
_journal_page_first 7180
_journal_page_last 7187
_journal_paper_doi 10.1039/d3ob00999h
_journal_volume 21
_journal_year 2023
_chemical_absolute_configuration unk
_chemical_formula_moiety 'C17 H20 F3 N O3 S'
_chemical_formula_sum 'C17 H20 F3 N O3 S'
_chemical_formula_weight 375.40
_chemical_name_systematic II_SR_XRD_03_RT_2
_space_group_crystal_system orthorhombic
_space_group_IT_number 19
_space_group_name_Hall 'P 2ac 2ab'
_space_group_name_H-M_alt 'P 21 21 21'
_atom_sites_solution_hydrogens geom
_atom_sites_solution_primary iterative
_audit_creation_date 2022-10-21
_audit_creation_method
;
Olex2 1.3
(compiled 2020.11.12 svn.r5f609507 for OlexSys, GUI svn.r6408)
;
_audit_update_record
;
2023-04-19 deposited with the CCDC.	2023-08-11 downloaded from the CCDC.
;
_cell_angle_alpha 90
_cell_angle_beta 90
_cell_angle_gamma 90
_cell_formula_units_Z 4
_cell_length_a 5.4848(3)
_cell_length_b 11.8755(7)
_cell_length_c 32.4602(19)
_cell_measurement_reflns_used 9914
_cell_measurement_temperature 273.15
_cell_measurement_theta_max 68.23
_cell_measurement_theta_min 4.61
_cell_volume 2114.3(2)
_computing_cell_refinement 'SAINT V8.40B (?, 2016)'
_computing_data_reduction 'SAINT V8.40B (?, 2016)'
_computing_molecular_graphics 'Olex2 1.3 (Dolomanov et al., 2009)'
_computing_publication_material 'Olex2 1.3 (Dolomanov et al., 2009)'
_computing_structure_refinement 'XL  (Sheldrick, 2008)'
_computing_structure_solution 'olex2.solve 1.3 (Bourhis et al., 2015)'
_diffrn_ambient_temperature 273.15
_diffrn_detector 'PHOTON 100 CMOS DETECTOR'
_diffrn_detector_area_resol_mean 10.4167
_diffrn_detector_type 'PHOTON 100 CMOS'
_diffrn_measured_fraction_theta_full 0.945
_diffrn_measured_fraction_theta_max 0.945
_diffrn_measurement_device '\k-Geometry Diffractometer'
_diffrn_measurement_device_type 'BRUKER D8 VENTURE'
_diffrn_measurement_method '\w and \f scans'
_diffrn_radiation_collimation '0.6 mm'
_diffrn_radiation_monochromator graphite
_diffrn_radiation_probe x-ray
_diffrn_radiation_type CuK\a
_diffrn_radiation_wavelength 1.54178
_diffrn_radiation_xray_symbol K-L~3~
_diffrn_reflns_av_R_equivalents 0.0541
_diffrn_reflns_av_unetI/netI 0.0453
_diffrn_reflns_Laue_measured_fraction_full 0.945
_diffrn_reflns_Laue_measured_fraction_max 0.945
_diffrn_reflns_limit_h_max 6
_diffrn_reflns_limit_h_min -6
_diffrn_reflns_limit_k_max 14
_diffrn_reflns_limit_k_min -14
_diffrn_reflns_limit_l_max 37
_diffrn_reflns_limit_l_min -39
_diffrn_reflns_number 19206
_diffrn_reflns_point_group_measured_fraction_full 0.941
_diffrn_reflns_point_group_measured_fraction_max 0.940
_diffrn_reflns_theta_full 67.679
_diffrn_reflns_theta_max 68.294
_diffrn_reflns_theta_min 2.722
_diffrn_source 'X-ray tube'
_diffrn_source_current 50.0
_diffrn_source_power 2.5
_diffrn_source_target Cu
_diffrn_source_type 'Micro focus tube'
_diffrn_source_voltage 50.0
_diffrn_standards_number 0
_exptl_absorpt_coefficient_mu 1.720
_exptl_absorpt_correction_T_max 0.7531
_exptl_absorpt_correction_T_min 0.5190
_exptl_absorpt_correction_type none
_exptl_absorpt_process_details
;
SADABS-2016/2 (Bruker,2016/2) was used for absorption correction.
wR2(int) was 0.1320 before and 0.0847 after correction.
The Ratio of minimum to maximum transmission is 0.6892.
The \l/2 correction factor is Not present.
;
_exptl_crystal_colour 'clear light colourless'
_exptl_crystal_colour_lustre clear
_exptl_crystal_colour_modifier light
_exptl_crystal_colour_primary colourless
_exptl_crystal_density_diffrn 1.179
_exptl_crystal_description block
_exptl_crystal_F_000 784
_exptl_crystal_size_max 0.1
_exptl_crystal_size_mid 0.1
_exptl_crystal_size_min 0.1
_refine_diff_density_max 0.949
_refine_diff_density_min -0.276
_refine_diff_density_rms 0.109
_refine_ls_abs_structure_details
;
 Flack x determined using 1279 quotients [(I+)-(I-)]/[(I+)+(I-)]
 (Parsons, Flack and Wagner, Acta Cryst. B69 (2013) 249-259).
;
_refine_ls_abs_structure_Flack 0.092(8)
_refine_ls_extinction_method none
_refine_ls_goodness_of_fit_ref 1.091
_refine_ls_hydrogen_treatment constr
_refine_ls_matrix_type full
_refine_ls_number_parameters 229
_refine_ls_number_reflns 3668
_refine_ls_number_restraints 0
_refine_ls_restrained_S_all 1.091
_refine_ls_R_factor_all 0.0793
_refine_ls_R_factor_gt 0.0726
_refine_ls_shift/su_max 0.000
_refine_ls_shift/su_mean 0.000
_refine_ls_structure_factor_coef Fsqd
_refine_ls_weighting_details 'w=1/[\s^2^(Fo^2^)+(0.1764P)^2^] where P=(Fo^2^+2Fc^2^)/3'
_refine_ls_weighting_scheme calc
_refine_ls_wR_factor_gt 0.2032
_refine_ls_wR_factor_ref 0.2141
_reflns_Friedel_coverage 0.691
_reflns_Friedel_fraction_full 0.936
_reflns_Friedel_fraction_max 0.934
_reflns_number_gt 3356
_reflns_number_total 3668
_reflns_threshold_expression 'I > 2\s(I)'
_cod_data_source_file d3ob00999h2.cif
_cod_data_source_block ii_sr_xrd_03_rt_2_0m_a
_cod_depositor_comments 'Adding full bibliography for 7159524--7159525.cif.'
_cod_database_code 7159525
_shelx_shelxl_version_number 2018/3
_shelx_space_group_comment
;
The symmetry employed for this shelxl refinement is uniquely defined
by the following loop, which should always be used as a source of
symmetry information in preference to the above space-group names.
They are only intended as comments.
;
_shelx_estimated_absorpt_t_max 0.847
_shelx_estimated_absorpt_t_min 0.847
_olex2_refinement_description
;
1. Fixed Uiso
 At 1.2 times of:
  All C(H) groups, All C(H,H) groups
 At 1.5 times of:
  All C(H,H,H) groups
2.a Ternary CH refined with riding coordinates:
 C3(H3), C7(H7)
2.b Secondary CH2 refined with riding coordinates:
 C2(H2A,H2B), C5(H5A,H5B)
2.c Aromatic/amide H refined with riding coordinates:
 C9(H9), C10(H10), C11(H11), C12(H12), C13(H13)
2.d Idealised Me refined as rotating group:
 C15(H15A,H15B,H15C), C16(H16A,H16B,H16C), C17(H17A,H17B,H17C)
;
_olex2_submission_original_sample_id II_SR_XRD_03_RT_2
_olex2_submission_special_instructions 'No special instructions were received'

loop_
_space_group_symop_operation_xyz
'x, y, z'
'-x+1/2, -y, z+1/2'
'-x, y+1/2, -z+1/2'
'x+1/2, -y+1/2, -z'

loop_
_atom_site_label
_atom_site_type_symbol
_atom_site_fract_x
_atom_site_fract_y
_atom_site_fract_z
_atom_site_U_iso_or_equiv
_atom_site_adp_type
_atom_site_occupancy
_atom_site_site_symmetry_order
_atom_site_calc_flag
_atom_site_refinement_flags_posn
_atom_site_refinement_flags_adp
_atom_site_refinement_flags_occupancy
_atom_site_disorder_assembly
_atom_site_disorder_group
S1 S 0.5941(2) 0.81421(11) 0.31755(3) 0.0777(4) Uani 1 1 d . . . . .
F1 F 1.0090(16) 1.0586(4) 0.36156(19) 0.160(2) Uani 1 1 d . . . . .
F2 F 0.6386(13) 1.0670(3) 0.34247(17) 0.144(2) Uani 1 1 d . . . . .
F3 F 0.9140(15) 1.0222(4) 0.29969(15) 0.145(2) Uani 1 1 d . . . . .
O1 O 0.9286(6) 0.7033(2) 0.40322(9) 0.0701(8) Uani 1 1 d . . . . .
O2 O 0.2752(7) 0.7017(3) 0.48133(10) 0.0814(9) Uani 1 1 d . . . . .
O3 O 0.3357(9) 0.8696(3) 0.45369(12) 0.0959(13) Uani 1 1 d . . . . .
N005 N 0.5658(7) 0.7130(3) 0.43432(8) 0.0574(7) Uani 1 1 d . . . . .
C1 C 0.7525(9) 0.7594(3) 0.41048(10) 0.0598(9) Uani 1 1 d . . . . .
C2 C 0.7245(13) 0.8781(3) 0.39471(13) 0.0776(13) Uani 1 1 d . . . . .
H2A H 0.818697 0.929078 0.411783 0.093 Uiso 1 1 calc R U . . .
H2B H 0.554612 0.900412 0.396275 0.093 Uiso 1 1 calc R U . . .
C3 C 0.8121(10) 0.8860(3) 0.35015(12) 0.0689(10) Uani 1 1 d . . . . .
H3 H 0.969553 0.847399 0.347911 0.083 Uiso 1 1 calc R U . . .
C4 C 0.8460(16) 1.0076(5) 0.3379(2) 0.104(2) Uani 1 1 d . . . . .
C5 C 0.3674(11) 0.5904(4) 0.47782(13) 0.0795(13) Uani 1 1 d . . . . .
H5A H 0.244198 0.540598 0.466523 0.095 Uiso 1 1 calc R U . . .
H5B H 0.416320 0.562049 0.504597 0.095 Uiso 1 1 calc R U . . .
C6 C 0.3850(9) 0.7713(4) 0.45573(11) 0.0687(10) Uani 1 1 d . . . . .
C7 C 0.5881(9) 0.5972(3) 0.44882(10) 0.0605(9) Uani 1 1 d . . . . .
H7 H 0.739290 0.588231 0.464580 0.073 Uiso 1 1 calc R U . . .
C8 C 0.5801(9) 0.5114(3) 0.41373(11) 0.0609(9) Uani 1 1 d . . . . .
C9 C 0.7563(13) 0.4286(4) 0.41165(17) 0.0854(14) Uani 1 1 d . . . . .
H9 H 0.880766 0.426217 0.431089 0.102 Uiso 1 1 calc R U . . .
C10 C 0.7466(18) 0.3481(5) 0.3800(2) 0.110(2) Uani 1 1 d . . . . .
H10 H 0.867262 0.293405 0.377984 0.132 Uiso 1 1 calc R U . . .
C11 C 0.5610(17) 0.3504(5) 0.3525(2) 0.105(2) Uani 1 1 d . . . . .
H11 H 0.550437 0.294628 0.332468 0.126 Uiso 1 1 calc R U . . .
C12 C 0.3905(16) 0.4331(5) 0.35378(16) 0.0960(18) Uani 1 1 d . . . . .
H12 H 0.269250 0.435862 0.333774 0.115 Uiso 1 1 calc R U . . .
C13 C 0.3958(12) 0.5139(4) 0.38493(13) 0.0759(12) Uani 1 1 d . . . . .
H13 H 0.275792 0.569113 0.386244 0.091 Uiso 1 1 calc R U . . .
C14 C 0.7728(10) 0.7259(5) 0.28150(12) 0.0775(12) Uani 1 1 d . . . . .
C15 C 0.9303(12) 0.6413(5) 0.30486(15) 0.0839(13) Uani 1 1 d . . . . .
H15A H 1.046722 0.680933 0.321518 0.126 Uiso 1 1 calc R U . . .
H15B H 1.014675 0.594052 0.285563 0.126 Uiso 1 1 calc R U . . .
H15C H 0.828493 0.595704 0.322201 0.126 Uiso 1 1 calc R U . . .
C16 C 0.5755(14) 0.6615(8) 0.2578(2) 0.112(2) Uani 1 1 d . . . . .
H16A H 0.475973 0.620231 0.276891 0.168 Uiso 1 1 calc R U . . .
H16B H 0.651152 0.610115 0.238910 0.168 Uiso 1 1 calc R U . . .
H16C H 0.475847 0.713825 0.242833 0.168 Uiso 1 1 calc R U . . .
C17 C 0.9229(14) 0.7964(6) 0.25265(17) 0.1007(18) Uani 1 1 d . . . . .
H17A H 0.820325 0.851084 0.239478 0.151 Uiso 1 1 calc R U . . .
H17B H 0.995864 0.748847 0.232152 0.151 Uiso 1 1 calc R U . . .
H17C H 1.048550 0.834235 0.267891 0.151 Uiso 1 1 calc R U . . .

loop_
_atom_site_aniso_label
_atom_site_aniso_U_11
_atom_site_aniso_U_22
_atom_site_aniso_U_33
_atom_site_aniso_U_23
_atom_site_aniso_U_13
_atom_site_aniso_U_12
S1 0.0712(6) 0.0957(8) 0.0661(6) -0.0074(5) -0.0001(5) 0.0145(6)
F1 0.223(7) 0.094(3) 0.162(4) 0.005(3) -0.018(5) -0.062(4)
F2 0.206(6) 0.0735(19) 0.153(4) 0.026(2) 0.028(4) 0.044(3)
F3 0.218(6) 0.105(2) 0.112(3) 0.041(2) 0.042(4) -0.016(3)
O1 0.0792(19) 0.0646(15) 0.0665(15) -0.0001(11) 0.0098(14) 0.0106(16)
O2 0.083(2) 0.097(2) 0.0643(15) -0.0178(14) 0.0141(15) 0.0012(19)
O3 0.114(3) 0.082(2) 0.091(2) -0.0149(16) 0.025(2) 0.030(2)
N005 0.0741(19) 0.0542(14) 0.0440(12) -0.0086(10) -0.0007(12) 0.0054(15)
C1 0.082(2) 0.0547(17) 0.0430(14) -0.0068(12) -0.0010(16) 0.0058(18)
C2 0.122(4) 0.0511(18) 0.059(2) -0.0046(14) 0.008(2) 0.010(2)
C3 0.089(3) 0.0560(19) 0.062(2) 0.0054(14) 0.0022(19) 0.003(2)
C4 0.150(7) 0.071(3) 0.090(3) 0.007(2) 0.008(4) -0.005(4)
C5 0.095(4) 0.086(3) 0.057(2) -0.0024(18) 0.011(2) -0.011(3)
C6 0.078(2) 0.076(2) 0.0516(17) -0.0140(15) 0.0046(17) 0.008(2)
C7 0.076(2) 0.0599(18) 0.0457(15) -0.0044(12) -0.0059(17) -0.0014(19)
C8 0.080(2) 0.0522(16) 0.0508(16) -0.0046(12) -0.0029(18) 0.0040(19)
C9 0.096(4) 0.062(2) 0.099(3) -0.009(2) -0.016(3) 0.016(3)
C10 0.129(6) 0.063(3) 0.138(5) -0.026(3) 0.001(5) 0.025(3)
C11 0.139(6) 0.077(3) 0.098(4) -0.035(3) -0.006(4) 0.013(4)
C12 0.135(5) 0.081(3) 0.072(3) -0.023(2) -0.025(3) 0.007(4)
C13 0.099(3) 0.068(2) 0.060(2) -0.0140(16) -0.015(2) 0.020(3)
C14 0.073(2) 0.106(3) 0.0538(17) -0.009(2) -0.0003(19) 0.011(3)
C15 0.095(3) 0.085(3) 0.072(2) -0.013(2) 0.006(2) 0.016(3)
C16 0.092(4) 0.159(6) 0.085(3) -0.040(4) -0.008(3) 0.006(5)
C17 0.108(4) 0.127(5) 0.068(2) 0.012(3) 0.017(3) 0.024(4)

loop_
_atom_type_symbol
_atom_type_description
_atom_type_scat_dispersion_real
_atom_type_scat_dispersion_imag
_atom_type_scat_source
C C 0.0181 0.0091 'International Tables Vol C Tables 4.2.6.8 and 6.1.1.4'
H H 0.0000 0.0000 'International Tables Vol C Tables 4.2.6.8 and 6.1.1.4'
F F 0.0727 0.0534 'International Tables Vol C Tables 4.2.6.8 and 6.1.1.4'
N N 0.0311 0.0180 'International Tables Vol C Tables 4.2.6.8 and 6.1.1.4'
O O 0.0492 0.0322 'International Tables Vol C Tables 4.2.6.8 and 6.1.1.4'
S S 0.3331 0.5567 'International Tables Vol C Tables 4.2.6.8 and 6.1.1.4'

loop_
_geom_angle_atom_site_label_1
_geom_angle_atom_site_label_2
_geom_angle_atom_site_label_3
_geom_angle
_geom_angle_site_symmetry_1
_geom_angle_site_symmetry_3
_geom_angle_publ_flag
C3 S1 C14 106.6(2) . . ?
C6 O2 C5 111.7(4) . . ?
C1 N005 C7 119.3(3) . . ?
C6 N005 C1 127.0(3) . . ?
C6 N005 C7 111.5(3) . . ?
O1 C1 N005 118.8(3) . . ?
O1 C1 C2 122.4(4) . . ?
N005 C1 C2 118.8(4) . . ?
C1 C2 H2A 109.6 . . ?
C1 C2 H2B 109.6 . . ?
C1 C2 C3 110.3(3) . . ?
H2A C2 H2B 108.1 . . ?
C3 C2 H2A 109.6 . . ?
C3 C2 H2B 109.6 . . ?
S1 C3 H3 108.6 . . ?
C2 C3 S1 108.5(4) . . ?
C2 C3 H3 108.6 . . ?
C4 C3 S1 112.2(4) . . ?
C4 C3 C2 110.3(4) . . ?
C4 C3 H3 108.6 . . ?
F1 C4 F2 105.4(6) . . ?
F1 C4 C3 111.5(6) . . ?
F2 C4 C3 111.6(6) . . ?
F3 C4 F1 107.3(7) . . ?
F3 C4 F2 106.1(6) . . ?
F3 C4 C3 114.4(5) . . ?
O2 C5 H5A 110.5 . . ?
O2 C5 H5B 110.5 . . ?
O2 C5 C7 106.4(4) . . ?
H5A C5 H5B 108.6 . . ?
C7 C5 H5A 110.5 . . ?
C7 C5 H5B 110.5 . . ?
O2 C6 N005 109.2(4) . . ?
O3 C6 O2 122.8(4) . . ?
O3 C6 N005 127.9(5) . . ?
N005 C7 C5 100.4(4) . . ?
N005 C7 H7 110.0 . . ?
N005 C7 C8 112.7(3) . . ?
C5 C7 H7 110.0 . . ?
C8 C7 C5 113.5(4) . . ?
C8 C7 H7 110.0 . . ?
C9 C8 C7 119.4(4) . . ?
C13 C8 C7 120.9(4) . . ?
C13 C8 C9 119.7(4) . . ?
C8 C9 H9 120.2 . . ?
C8 C9 C10 119.6(6) . . ?
C10 C9 H9 120.2 . . ?
C9 C10 H10 120.1 . . ?
C11 C10 C9 119.8(6) . . ?
C11 C10 H10 120.1 . . ?
C10 C11 H11 119.6 . . ?
C10 C11 C12 120.8(5) . . ?
C12 C11 H11 119.6 . . ?
C11 C12 H12 119.8 . . ?
C11 C12 C13 120.4(6) . . ?
C13 C12 H12 119.8 . . ?
C8 C13 C12 119.5(5) . . ?
C8 C13 H13 120.2 . . ?
C12 C13 H13 120.2 . . ?
C15 C14 S1 111.0(3) . . ?
C15 C14 C16 108.7(6) . . ?
C16 C14 S1 103.1(4) . . ?
C17 C14 S1 111.7(4) . . ?
C17 C14 C15 111.5(5) . . ?
C17 C14 C16 110.7(5) . . ?
C14 C15 H15A 109.5 . . ?
C14 C15 H15B 109.5 . . ?
C14 C15 H15C 109.5 . . ?
H15A C15 H15B 109.5 . . ?
H15A C15 H15C 109.5 . . ?
H15B C15 H15C 109.5 . . ?
C14 C16 H16A 109.5 . . ?
C14 C16 H16B 109.5 . . ?
C14 C16 H16C 109.5 . . ?
H16A C16 H16B 109.5 . . ?
H16A C16 H16C 109.5 . . ?
H16B C16 H16C 109.5 . . ?
C14 C17 H17A 109.5 . . ?
C14 C17 H17B 109.5 . . ?
C14 C17 H17C 109.5 . . ?
H17A C17 H17B 109.5 . . ?
H17A C17 H17C 109.5 . . ?
H17B C17 H17C 109.5 . . ?

loop_
_geom_bond_atom_site_label_1
_geom_bond_atom_site_label_2
_geom_bond_distance
_geom_bond_site_symmetry_2
_geom_bond_publ_flag
S1 C3 1.810(5) . ?
S1 C14 1.852(5) . ?
F1 C4 1.326(10) . ?
F2 C4 1.347(10) . ?
F3 C4 1.305(8) . ?
O1 C1 1.197(5) . ?
O2 C5 1.420(6) . ?
O2 C6 1.318(6) . ?
O3 C6 1.201(6) . ?
N005 C1 1.396(6) . ?
N005 C6 1.395(5) . ?
N005 C7 1.460(5) . ?
C1 C2 1.508(5) . ?
C2 H2A 0.9700 . ?
C2 H2B 0.9700 . ?
C2 C3 1.527(6) . ?
C3 H3 0.9800 . ?
C3 C4 1.510(7) . ?
C5 H5A 0.9700 . ?
C5 H5B 0.9700 . ?
C5 C7 1.535(7) . ?
C7 H7 0.9800 . ?
C7 C8 1.528(4) . ?
C8 C9 1.380(7) . ?
C8 C13 1.377(7) . ?
C9 H9 0.9300 . ?
C9 C10 1.404(8) . ?
C10 H10 0.9300 . ?
C10 C11 1.355(11) . ?
C11 H11 0.9300 . ?
C11 C12 1.357(10) . ?
C12 H12 0.9300 . ?
C12 C13 1.394(6) . ?
C13 H13 0.9300 . ?
C14 C15 1.527(8) . ?
C14 C16 1.532(9) . ?
C14 C17 1.502(8) . ?
C15 H15A 0.9600 . ?
C15 H15B 0.9600 . ?
C15 H15C 0.9600 . ?
C16 H16A 0.9600 . ?
C16 H16B 0.9600 . ?
C16 H16C 0.9600 . ?
C17 H17A 0.9600 . ?
C17 H17B 0.9600 . ?
C17 H17C 0.9600 . ?

loop_
_geom_torsion_atom_site_label_1
_geom_torsion_atom_site_label_2
_geom_torsion_atom_site_label_3
_geom_torsion_atom_site_label_4
_geom_torsion
_geom_torsion_site_symmetry_1
_geom_torsion_site_symmetry_2
_geom_torsion_site_symmetry_3
_geom_torsion_site_symmetry_4
_geom_torsion_publ_flag
S1 C3 C4 F1 -179.0(5) . . . . ?
S1 C3 C4 F2 63.4(6) . . . . ?
S1 C3 C4 F3 -57.0(9) . . . . ?
O1 C1 C2 C3 41.6(7) . . . . ?
O2 C5 C7 N005 -8.8(4) . . . . ?
O2 C5 C7 C8 -129.3(4) . . . . ?
N005 C1 C2 C3 -138.2(4) . . . . ?
N005 C7 C8 C9 130.8(5) . . . . ?
N005 C7 C8 C13 -51.0(6) . . . . ?
C1 N005 C6 O2 -166.8(4) . . . . ?
C1 N005 C6 O3 10.4(7) . . . . ?
C1 N005 C7 C5 172.1(3) . . . . ?
C1 N005 C7 C8 -66.8(5) . . . . ?
C1 C2 C3 S1 71.4(5) . . . . ?
C1 C2 C3 C4 -165.4(5) . . . . ?
C2 C3 C4 F1 60.0(8) . . . . ?
C2 C3 C4 F2 -57.6(8) . . . . ?
C2 C3 C4 F3 -178.1(7) . . . . ?
C3 S1 C14 C15 59.3(5) . . . . ?
C3 S1 C14 C16 175.4(4) . . . . ?
C3 S1 C14 C17 -65.7(4) . . . . ?
C5 O2 C6 O3 -179.7(5) . . . . ?
C5 O2 C6 N005 -2.4(5) . . . . ?
C5 C7 C8 C9 -115.9(5) . . . . ?
C5 C7 C8 C13 62.3(5) . . . . ?
C6 O2 C5 C7 7.4(5) . . . . ?
C6 N005 C1 O1 160.1(4) . . . . ?
C6 N005 C1 C2 -20.0(6) . . . . ?
C6 N005 C7 C5 7.9(4) . . . . ?
C6 N005 C7 C8 129.0(4) . . . . ?
C7 N005 C1 O1 -1.4(5) . . . . ?
C7 N005 C1 C2 178.4(4) . . . . ?
C7 N005 C6 O2 -4.0(5) . . . . ?
C7 N005 C6 O3 173.2(5) . . . . ?
C7 C8 C9 C10 178.6(6) . . . . ?
C7 C8 C13 C12 -178.6(5) . . . . ?
C8 C9 C10 C11 -1.8(11) . . . . ?
C9 C8 C13 C12 -0.5(8) . . . . ?
C9 C10 C11 C12 3.4(12) . . . . ?
C10 C11 C12 C13 -3.5(12) . . . . ?
C11 C12 C13 C8 2.0(10) . . . . ?
C13 C8 C9 C10 0.4(9) . . . . ?
C14 S1 C3 C2 -134.8(3) . . . . ?
C14 S1 C3 C4 103.1(5) . . . . ?
